data_7230364
loop_
_publ_author_name
'Zhao, Li-Ming'
'Zhang, Wen-Ting'
'Song, Kai-Yue'
'Wu, Qi-Qi'
'Li, Yi'
'Li, Hao-Hong'
'Chen, Zhi-Rong'

_publ_section_title
;
 Lead-carboxylate/polyiodide hybrids constructed from halogen bonding and
 asymmetric viologen: structures, visible-light-driven photocatalytic
 properties and enhanced photocurrent responses
;
_journal_issue 16
_journal_name_full CrystEngComm
_journal_page_first 2245
_journal_paper_doi 10.1039/C8CE00120K
_journal_volume 20
_journal_year 2018
_chemical_formula_moiety 'C36 H30 I3 N4 O5 Pb, I3, 0.5(I2)'
_chemical_formula_sum 'C36 H30 I7 N4 O5 Pb'
_chemical_formula_weight 1694.14
_space_group_crystal_system triclinic
_space_group_IT_number 2
_space_group_name_Hall '-P 1'
_space_group_name_H-M_alt 'P -1'
_symmetry_space_group_name_Hall '-P 1'
_symmetry_space_group_name_H-M 'P -1'
_atom_sites_solution_hydrogens geom
_atom_sites_solution_primary direct
_atom_sites_solution_secondary difmap
_audit_creation_method SHELXL-97
_audit_update_record
;
2016-09-12 deposited with the CCDC.
2018-03-26 downloaded from the CCDC.
;
_cell_angle_alpha 112.14(3)
_cell_angle_beta 98.33(3)
_cell_angle_gamma 96.94(3)
_cell_formula_units_Z 2
_cell_length_a 8.3858(17)
_cell_length_b 15.738(3)
_cell_length_c 18.332(4)
_cell_measurement_reflns_used 25
_cell_measurement_temperature 293(2)
_cell_measurement_theta_max 27.47
_cell_measurement_theta_min 3.01
_cell_volume 2176.3(10)
_computing_structure_refinement 'SHELXL-97 (Sheldrick, 1997)'
_computing_structure_solution 'SHELXS-97 (Sheldrick, 1990)'
_diffrn_ambient_temperature 293(2)
_diffrn_measured_fraction_theta_full 0.976
_diffrn_measured_fraction_theta_max 0.976
_diffrn_measurement_device_type 'Bruker P4'
_diffrn_measurement_method '\w scans'
_diffrn_radiation_monochromator graphite
_diffrn_radiation_source 'fine-focus sealed tube'
_diffrn_radiation_type MoK\a
_diffrn_radiation_wavelength 0.71073
_diffrn_reflns_av_R_equivalents 0.0883
_diffrn_reflns_av_sigmaI/netI 0.1284
_diffrn_reflns_limit_h_max 9
_diffrn_reflns_limit_h_min -10
_diffrn_reflns_limit_k_max 20
_diffrn_reflns_limit_k_min -20
_diffrn_reflns_limit_l_max 23
_diffrn_reflns_limit_l_min -23
_diffrn_reflns_number 21280
_diffrn_reflns_theta_full 27.47
_diffrn_reflns_theta_max 27.47
_diffrn_reflns_theta_min 3.01
_exptl_absorpt_coefficient_mu 8.885
_exptl_absorpt_correction_T_max 0.169
_exptl_absorpt_correction_T_min 0.020
_exptl_absorpt_correction_type psi-scan
_exptl_crystal_colour Red
_exptl_crystal_density_diffrn 2.585
_exptl_crystal_density_method 'not measured'
_exptl_crystal_description Block
_exptl_crystal_F_000 1534
_exptl_crystal_size_max 0.5
_exptl_crystal_size_mid 0.4
_exptl_crystal_size_min 0.2
_refine_diff_density_max 2.277
_refine_diff_density_min -1.519
_refine_diff_density_rms 0.274
_refine_ls_extinction_method none
_refine_ls_goodness_of_fit_ref 0.869
_refine_ls_hydrogen_treatment mixed
_refine_ls_matrix_type full
_refine_ls_number_parameters 481
_refine_ls_number_reflns 9720
_refine_ls_number_restraints 0
_refine_ls_restrained_S_all 0.869
_refine_ls_R_factor_all 0.0931
_refine_ls_R_factor_gt 0.0589
_refine_ls_shift/su_max 0.001
_refine_ls_shift/su_mean 0.000
_refine_ls_structure_factor_coef Fsqd
_refine_ls_weighting_details 'calc w=1/[\s^2^(Fo^2^)+(0.1000P)^2^+0.0000P] where P=(Fo^2^+2Fc^2^)/3'
_refine_ls_weighting_scheme calc
_refine_ls_wR_factor_gt 0.1463
_refine_ls_wR_factor_ref 0.1715
_reflns_number_gt 6313
_reflns_number_total 9965
_reflns_threshold_expression >2sigma(I)
_cod_data_source_file c8ce00120k2.cif
_cod_data_source_block p-1
_cod_depositor_comments
;
The following automatic conversions were performed:

'_space_group_crystal_system' value ' triclinic' changed to
'triclinic' according to
/home/data/users/saulius/crontab/automatic-downloads/rss-feeds/RSC/lib/dictionaries/cif_core.dic
dictionary named 'cif_core.dic' version 2.4.2 from 2011-04-26.

Automatic conversion script
Id: cif_fix_values 4973 2017-02-22 13:04:09Z antanas 

 Adding full bibliography for 7230363--7230364.cif.
;
_cod_original_cell_volume 2176.4(10
_cod_database_code 7230364

loop_
_symmetry_equiv_pos_as_xyz
'x, y, z'
'-x, -y, -z'

loop_
_atom_site_label
_atom_site_type_symbol
_atom_site_fract_x
_atom_site_fract_y
_atom_site_fract_z
_atom_site_U_iso_or_equiv
_atom_site_adp_type
_atom_site_occupancy
_atom_site_symmetry_multiplicity
_atom_site_calc_flag
_atom_site_refinement_flags
Pb1 Pb 0.90418(4) 0.10737(2) 0.49145(2) 0.03372(13) Uani 1 1 d .
I2 I 1.26530(10) 0.16792(6) 0.07852(5) 0.0651(3) Uani 1 1 d .
I3 I 1.94390(9) 0.43983(6) 0.03297(5) 0.0680(3) Uani 1 1 d .
I6 I 1.38724(12) 0.30808(7) 0.01805(6) 0.0756(3) Uani 1 1 d .
I7 I 1.13957(12) 0.02924(8) 0.13424(7) 0.0794(3) Uani 1 1 d .
O2 O 1.0767(8) 0.0001(5) 0.4252(4) 0.0374(15) Uani 1 1 d .
O4 O 0.8580(8) -0.0154(6) 0.3339(4) 0.0464(18) Uani 1 1 d .
C12 C 0.9991(11) -0.0341(7) 0.3517(6) 0.035(2) Uani 1 1 d .
C15 C 1.2411(11) -0.0841(7) 0.2969(6) 0.037(2) Uani 1 1 d .
H15 H 1.3078 -0.0447 0.3464 0.044 Uiso 1 1 calc R
C19 C 1.0732(11) -0.0913(6) 0.2868(6) 0.032(2) Uani 1 1 d .
C0AA C 1.0417(12) -0.2067(8) 0.1534(6) 0.048(3) Uani 1 1 d .
H0AA H 0.9734 -0.2508 0.1063 0.057 Uiso 1 1 calc R
C13 C 1.2100(12) -0.1973(7) 0.1618(6) 0.041(2) Uani 1 1 d .
H13 H 1.2545 -0.2325 0.1192 0.049 Uiso 1 1 calc R
C1AA C 1.3129(11) -0.1354(7) 0.2336(6) 0.037(2) Uani 1 1 d .
C16 C 0.9748(12) -0.1520(7) 0.2136(6) 0.040(2) Uani 1 1 d .
H16 H 0.8618 -0.1553 0.2055 0.048 Uiso 1 1 calc R
N6 N 1.5483(9) -0.0427(6) 0.2151(5) 0.0367(19) Uani 1 1 d .
C2AA C 1.4950(11) -0.1174(7) 0.2424(6) 0.038(2) Uani 1 1 d .
H2AA H 1.5472 -0.0986 0.2984 0.046 Uiso 1 1 calc R
H2AB H 1.5292 -0.1744 0.2108 0.046 Uiso 1 1 calc R
C20 C 1.6570(12) 0.0978(8) 0.1684(7) 0.046(3) Uani 1 1 d .
C7 C 1.5714(13) 0.0461(8) 0.2670(6) 0.047(3) Uani 1 1 d .
H7 H 1.5527 0.0604 0.3187 0.057 Uiso 1 1 calc R
C3AA C 1.6227(14) 0.1164(8) 0.2438(7) 0.052(3) Uani 1 1 d .
H3AA H 1.6349 0.1782 0.2798 0.062 Uiso 1 1 calc R
C4AA C 1.6322(17) 0.0068(9) 0.1173(7) 0.066(4) Uani 1 1 d .
H4AA H 1.6536 -0.0095 0.0659 0.079 Uiso 1 1 calc R
O0AA O 1.1751(8) 0.1739(5) 0.5799(4) 0.0427(17) Uani 1 1 d .
O5 O 0.9996(8) 0.2570(6) 0.6362(5) 0.052(2) Uani 1 1 d .
C17 C 1.1389(12) 0.2393(7) 0.6372(6) 0.038(2) Uani 1 1 d .
C5 C 1.2754(10) 0.3005(6) 0.7091(6) 0.031(2) Uani 1 1 d .
C5AA C 1.4408(12) 0.3036(6) 0.7025(6) 0.036(2) Uani 1 1 d .
H5AA H 1.4680 0.2672 0.6545 0.043 Uiso 1 1 calc R
C11 C 1.3589(13) 0.4045(8) 0.8483(7) 0.049(3) Uani 1 1 d .
H11 H 1.3332 0.4369 0.8979 0.059 Uiso 1 1 calc R
C6AA C 1.2354(13) 0.3511(7) 0.7818(6) 0.042(2) Uani 1 1 d .
H6AA H 1.1259 0.3491 0.7860 0.051 Uiso 1 1 calc R
N3 N 1.7803(9) 0.4488(5) 0.7310(5) 0.0321(17) Uani 1 1 d .
C7AA C 1.5635(12) 0.3619(7) 0.7687(6) 0.036(2) Uani 1 1 d .
C8AA C 1.7398(11) 0.3734(7) 0.7615(6) 0.037(2) Uani 1 1 d .
H8AA H 1.7604 0.3147 0.7246 0.044 Uiso 1 1 calc R
H8AB H 1.8101 0.3900 0.8136 0.044 Uiso 1 1 calc R
C8 C 1.5219(13) 0.4094(7) 0.8403(6) 0.046(3) Uani 1 1 d .
H8 H 1.6045 0.4460 0.8849 0.055 Uiso 1 1 calc R
C9AA C 1.8692(15) 0.4924(8) 0.6322(7) 0.057(3) Uani 1 1 d .
H9AA H 1.9054 0.4753 0.5840 0.069 Uiso 1 1 calc R
C0BA C 1.8536(11) 0.5835(7) 0.6726(6) 0.034(2) Uani 1 1 d .
C2BA C 1.7658(15) 0.5360(8) 0.7714(7) 0.053(3) Uani 1 1 d .
H2BA H 1.7304 0.5512 0.8198 0.064 Uiso 1 1 calc R
C1BA C 1.8010(15) 0.6042(8) 0.7444(7) 0.055(3) Uani 1 1 d .
H1BA H 1.7897 0.6649 0.7743 0.066 Uiso 1 1 calc R
C14 C 1.8316(15) 0.4258(8) 0.6626(7) 0.052(3) Uani 1 1 d .
H14 H 1.8425 0.3645 0.6346 0.062 Uiso 1 1 calc R
C3BA C 1.8972(12) 0.6563(7) 0.6399(6) 0.039(2) Uani 1 1 d .
C5BA C 1.9193(19) 0.7484(8) 0.6868(8) 0.070(4) Uani 1 1 d .
H5BA H 1.9070 0.7689 0.7399 0.084 Uiso 1 1 calc R
C4BA C 1.910(2) 0.6317(9) 0.5636(9) 0.093(6) Uani 1 1 d .
H4BA H 1.8860 0.5687 0.5291 0.112 Uiso 1 1 calc R
N6BA N 1.9808(10) 0.7885(6) 0.5778(6) 0.042(2) Uani 1 1 d .
C7BA C 1.961(2) 0.8125(9) 0.6527(9) 0.082(5) Uani 1 1 d .
H7BA H 1.9768 0.8758 0.6852 0.099 Uiso 1 1 calc R
C9 C 1.957(2) 0.6960(9) 0.5350(9) 0.088(5) Uani 1 1 d .
H9 H 1.9739 0.6750 0.4825 0.106 Uiso 1 1 calc R
C0CA C 1.7192(12) 0.1709(9) 0.1441(7) 0.050(3) Uani 1 1 d .
C10 C 1.8498(16) 0.2257(12) 0.0577(10) 0.072(4) Uani 1 1 d .
H10 H 1.8997 0.2119 0.0136 0.086 Uiso 1 1 calc R
C9BA C 1.7125(15) 0.2643(10) 0.1836(9) 0.065(4) Uani 1 1 d .
H9BA H 1.6637 0.2820 0.2282 0.077 Uiso 1 1 calc R
N8BA N 1.8419(13) 0.3110(10) 0.0964(9) 0.074(4) Uani 1 1 d .
C1CA C 1.7894(15) 0.1511(12) 0.0764(9) 0.070(4) Uani 1 1 d .
H1CA H 1.7959 0.0901 0.0446 0.084 Uiso 1 1 calc R
C3CA C 1.7743(16) 0.3306(11) 0.1598(10) 0.070(4) Uani 1 1 d .
H3CA H 1.7687 0.3924 0.1893 0.084 Uiso 1 1 calc R
O1 O 1.3909(10) 0.0486(6) 0.5549(5) 0.057(2) Uani 1 1 d G
H1A H 1.3241 0.0858 0.5663 0.086 Uiso 1 1 d G
H1B H 1.4599 0.0674 0.5320 0.086 Uiso 1 1 d G
I0AA I 0.54972(14) 0.22012(6) 0.47573(6) 0.0723(3) Uani 1 1 d .
I1 I 0.59459(11) 0.37095(6) 0.41404(6) 0.0672(3) Uani 1 1 d .
I1AA I 0.64730(14) 0.51059(8) 0.35292(8) 0.0942(4) Uani 1 1 d .
C4 C 1.5732(16) -0.0638(9) 0.1429(7) 0.060(3) Uani 1 1 d .
H4 H 1.5521 -0.1261 0.1070 0.072 Uiso 1 1 calc R

loop_
_atom_site_aniso_label
_atom_site_aniso_U_11
_atom_site_aniso_U_22
_atom_site_aniso_U_33
_atom_site_aniso_U_23
_atom_site_aniso_U_13
_atom_site_aniso_U_12
Pb1 0.0308(2) 0.0292(2) 0.0395(2) 0.01331(15) 0.00456(14) 0.00455(14)
I2 0.0497(4) 0.0605(5) 0.0645(5) 0.0037(4) 0.0024(4) 0.0180(4)
I3 0.0473(5) 0.0650(6) 0.0652(6) -0.0003(4) 0.0037(4) 0.0121(4)
I6 0.0702(6) 0.0575(6) 0.0839(7) 0.0161(5) 0.0016(5) 0.0155(5)
I7 0.0747(6) 0.0761(7) 0.0862(7) 0.0322(6) 0.0097(5) 0.0201(5)
O2 0.034(3) 0.037(4) 0.035(4) 0.013(3) 0.000(3) -0.001(3)
O4 0.031(4) 0.060(5) 0.048(4) 0.021(4) 0.007(3) 0.012(3)
C12 0.030(5) 0.031(5) 0.042(5) 0.016(4) 0.008(4) -0.001(4)
C15 0.039(5) 0.030(5) 0.035(5) 0.012(4) -0.002(4) -0.005(4)
C19 0.033(5) 0.023(4) 0.037(5) 0.011(4) 0.004(4) -0.002(4)
C0AA 0.042(6) 0.048(6) 0.034(5) 0.006(5) -0.006(4) -0.009(5)
C13 0.042(6) 0.041(6) 0.032(5) 0.005(4) 0.013(4) 0.002(5)
C1AA 0.035(5) 0.031(5) 0.055(6) 0.027(5) 0.016(4) 0.006(4)
C16 0.033(5) 0.047(6) 0.033(5) 0.013(5) 0.004(4) -0.004(4)
N6 0.027(4) 0.043(5) 0.042(5) 0.017(4) 0.011(3) 0.007(4)
C2AA 0.034(5) 0.038(6) 0.042(6) 0.019(5) 0.003(4) -0.002(4)
C20 0.034(5) 0.043(6) 0.063(7) 0.022(6) 0.021(5) 0.008(5)
C7 0.051(6) 0.044(6) 0.038(6) 0.006(5) 0.017(5) 0.003(5)
C3AA 0.062(7) 0.038(6) 0.050(7) 0.014(5) 0.017(5) -0.005(5)
C4AA 0.093(10) 0.062(8) 0.045(7) 0.017(6) 0.042(7) 0.010(7)
O0AA 0.032(4) 0.036(4) 0.045(4) 0.008(3) -0.006(3) -0.001(3)
O5 0.034(4) 0.053(5) 0.064(5) 0.021(4) 0.000(3) 0.006(4)
C17 0.036(5) 0.028(5) 0.046(6) 0.016(5) 0.004(4) -0.006(4)
C5 0.030(5) 0.031(5) 0.039(5) 0.024(4) 0.003(4) -0.001(4)
C5AA 0.050(6) 0.022(5) 0.035(5) 0.012(4) 0.009(4) 0.003(4)
C11 0.050(6) 0.047(7) 0.041(6) 0.006(5) 0.020(5) 0.001(5)
C6AA 0.045(6) 0.041(6) 0.036(5) 0.010(5) 0.017(4) 0.003(5)
N3 0.031(4) 0.025(4) 0.035(4) 0.009(3) 0.002(3) -0.003(3)
C7AA 0.043(5) 0.033(5) 0.038(5) 0.016(4) 0.019(4) 0.014(4)
C8AA 0.040(5) 0.026(5) 0.048(6) 0.021(4) 0.005(4) 0.004(4)
C8 0.054(6) 0.034(6) 0.039(6) 0.009(4) 0.003(5) -0.009(5)
C9AA 0.088(9) 0.042(7) 0.053(7) 0.016(6) 0.050(7) 0.019(6)
C0BA 0.036(5) 0.030(5) 0.038(5) 0.016(4) 0.009(4) 0.009(4)
C2BA 0.081(8) 0.041(6) 0.036(6) 0.010(5) 0.027(5) 0.004(6)
C1BA 0.080(8) 0.038(6) 0.054(7) 0.026(5) 0.017(6) 0.008(6)
C14 0.080(8) 0.035(6) 0.058(7) 0.021(5) 0.045(6) 0.029(6)
C3BA 0.046(6) 0.029(5) 0.048(6) 0.023(5) 0.008(4) 0.002(4)
C5BA 0.130(12) 0.039(7) 0.044(7) 0.021(5) 0.027(7) 0.001(7)
C4BA 0.198(18) 0.023(6) 0.060(8) 0.014(6) 0.055(10) 0.001(8)
N6BA 0.048(5) 0.032(5) 0.054(6) 0.024(4) 0.016(4) 0.002(4)
C7BA 0.140(14) 0.037(7) 0.083(11) 0.038(7) 0.029(10) 0.009(8)
C9 0.176(17) 0.038(7) 0.060(8) 0.022(6) 0.055(10) 0.008(9)
C0CA 0.036(6) 0.072(9) 0.049(7) 0.033(6) 0.011(5) 0.003(5)
C10 0.057(8) 0.095(12) 0.102(12) 0.077(10) 0.026(7) 0.016(8)
C9BA 0.060(8) 0.071(9) 0.074(9) 0.044(8) 0.017(7) 0.006(7)
N8BA 0.052(6) 0.085(9) 0.108(10) 0.068(8) 0.010(6) 0.002(6)
C1CA 0.056(7) 0.098(12) 0.090(10) 0.065(9) 0.031(7) 0.034(7)
C3CA 0.059(8) 0.069(9) 0.094(11) 0.053(8) 0.013(7) -0.001(7)
O1 0.060(5) 0.053(5) 0.061(5) 0.017(4) 0.021(4) 0.028(4)
I0AA 0.1150(8) 0.0497(5) 0.0692(6) 0.0320(4) 0.0392(5) 0.0266(5)
I1 0.0773(6) 0.0568(5) 0.0750(6) 0.0364(5) 0.0098(5) 0.0139(4)
I1AA 0.0892(7) 0.0841(8) 0.1271(10) 0.0760(7) -0.0020(6) -0.0015(6)
C4 0.077(8) 0.050(7) 0.048(7) 0.011(6) 0.022(6) 0.009(6)

loop_
_atom_type_symbol
_atom_type_description
_atom_type_scat_dispersion_real
_atom_type_scat_dispersion_imag
_atom_type_scat_source
C C 0.0033 0.0016 'International Tables Vol C Tables 4.2.6.8 and 6.1.1.4'
H H 0.0000 0.0000 'International Tables Vol C Tables 4.2.6.8 and 6.1.1.4'
I I -0.4742 1.8119 'International Tables Vol C Tables 4.2.6.8 and 6.1.1.4'
N N 0.0061 0.0033 'International Tables Vol C Tables 4.2.6.8 and 6.1.1.4'
O O 0.0106 0.0060 'International Tables Vol C Tables 4.2.6.8 and 6.1.1.4'
Pb Pb -3.3944 10.1111 'International Tables Vol C Tables 4.2.6.8 and 6.1.1.4'

loop_
_geom_angle_atom_site_label_1
_geom_angle_atom_site_label_2
_geom_angle_atom_site_label_3
_geom_angle
_geom_angle_site_symmetry_1
_geom_angle_site_symmetry_3
O0AA Pb1 O2 76.4(2) . .
O0AA Pb1 N6BA 81.2(3) . 2_866
O2 Pb1 N6BA 85.8(3) . 2_866
O0AA Pb1 O2 77.6(2) . 2_756
O2 Pb1 O2 77.1(2) . 2_756
N6BA Pb1 O2 155.3(2) 2_866 2_756
O0AA Pb1 O5 49.9(2) . .
O2 Pb1 O5 126.2(2) . .
N6BA Pb1 O5 89.2(3) 2_866 .
O2 Pb1 O5 86.8(2) 2_756 .
O0AA Pb1 O4 123.0(2) . .
O2 Pb1 O4 50.2(2) . .
N6BA Pb1 O4 76.9(3) 2_866 .
O2 Pb1 O4 104.4(2) 2_756 .
O5 Pb1 O4 165.7(2) . .
I7 I2 I6 178.60(4) . .
C12 O2 Pb1 101.6(6) . .
C12 O2 Pb1 120.6(6) . 2_756
Pb1 O2 Pb1 102.9(2) . 2_756
C12 O4 Pb1 87.7(6) . .
O4 C12 O2 120.0(9) . .
O4 C12 C19 119.2(9) . .
O2 C12 C19 120.8(8) . .
C19 C15 C1AA 121.0(8) . .
C15 C19 C16 119.0(9) . .
C15 C19 C12 120.8(8) . .
C16 C19 C12 120.1(8) . .
C16 C0AA C13 120.5(9) . .
C0AA C13 C1AA 120.3(10) . .
C13 C1AA C15 118.2(9) . .
C13 C1AA C2AA 121.6(9) . .
C15 C1AA C2AA 120.0(9) . .
C0AA C16 C19 120.8(9) . .
C4 N6 C7 121.0(10) . .
C4 N6 C2AA 120.6(9) . .
C7 N6 C2AA 118.4(9) . .
N6 C2AA C1AA 110.7(8) . .
C4AA C20 C3AA 116.7(10) . .
C4AA C20 C0CA 120.5(11) . .
C3AA C20 C0CA 122.7(11) . .
N6 C7 C3AA 119.7(10) . .
C7 C3AA C20 121.8(11) . .
C20 C4AA C4 119.6(11) . .
C17 O0AA Pb1 99.8(6) . .
C17 O5 Pb1 87.1(6) . .
O5 C17 O0AA 123.1(9) . .
O5 C17 C5 118.7(10) . .
O0AA C17 C5 118.2(9) . .
C6AA C5 C5AA 120.3(8) . .
C6AA C5 C17 119.3(8) . .
C5AA C5 C17 120.4(9) . .
C7AA C5AA C5 119.3(9) . .
C6AA C11 C8 119.4(10) . .
C11 C6AA C5 119.8(9) . .
C14 N3 C2BA 120.0(9) . .
C14 N3 C8AA 118.5(8) . .
C2BA N3 C8AA 121.5(9) . .
C8 C7AA C5AA 119.5(9) . .
C8 C7AA C8AA 119.9(9) . .
C5AA C7AA C8AA 120.6(9) . .
C7AA C8AA N3 110.5(8) . .
C7AA C8 C11 121.7(9) . .
C0BA C9AA C14 120.8(10) . .
C9AA C0BA C1BA 116.5(10) . .
C9AA C0BA C3BA 120.7(9) . .
C1BA C0BA C3BA 122.8(9) . .
N3 C2BA C1BA 122.0(10) . .
C2BA C1BA C0BA 120.2(11) . .
N3 C14 C9AA 120.5(10) . .
C4BA C3BA C5BA 117.9(10) . .
C4BA C3BA C0BA 121.0(10) . .
C5BA C3BA C0BA 121.0(10) . .
C3BA C5BA C7BA 118.0(12) . .
C3BA C4BA C9 121.4(12) . .
C7BA N6BA C9 114.2(10) . .
C7BA N6BA Pb1 129.5(7) . 2_866
C9 N6BA Pb1 115.7(8) . 2_866
N6BA C7BA C5BA 124.4(13) . .
N6BA C9 C4BA 123.8(13) . .
C9BA C0CA C1CA 114.3(12) . .
C9BA C0CA C20 124.2(11) . .
C1CA C0CA C20 121.5(13) . .
N8BA C10 C1CA 125.3(15) . .
C3CA C9BA C0CA 122.4(14) . .
C10 N8BA C3CA 117.2(13) . .
C0CA C1CA C10 118.1(15) . .
N8BA C3CA C9BA 122.6(15) . .
I1AA I1 I0AA 177.72(5) . .
N6 C4 C4AA 121.1(11) . .

loop_
_geom_bond_atom_site_label_1
_geom_bond_atom_site_label_2
_geom_bond_distance
_geom_bond_site_symmetry_2
Pb1 O0AA 2.442(6) .
Pb1 O2 2.443(7) .
Pb1 N6BA 2.601(8) 2_866
Pb1 O2 2.677(7) 2_756
Pb1 O5 2.729(8) .
Pb1 O4 2.741(8) .
I2 I7 2.8904(16) .
I2 I6 2.9610(16) .
I3 I3 2.749(2) 2_965
O2 C12 1.281(11) .
O2 Pb1 2.677(7) 2_756
O4 C12 1.280(11) .
C12 C19 1.468(13) .
C15 C19 1.378(13) .
C15 C1AA 1.406(14) .
C19 C16 1.384(12) .
C0AA C16 1.362(15) .
C0AA C13 1.381(14) .
C13 C1AA 1.388(14) .
C1AA C2AA 1.493(13) .
N6 C4 1.292(14) .
N6 C7 1.333(13) .
N6 C2AA 1.489(12) .
C20 C4AA 1.354(16) .
C20 C3AA 1.382(15) .
C20 C0CA 1.450(15) .
C7 C3AA 1.371(16) .
C4AA C4 1.423(17) .
O0AA C17 1.267(12) .
O5 C17 1.232(12) .
C17 C5 1.522(13) .
C5 C6AA 1.385(14) .
C5 C5AA 1.405(13) .
C5AA C7AA 1.394(13) .
C11 C6AA 1.385(14) .
C11 C8 1.392(15) .
N3 C14 1.318(13) .
N3 C2BA 1.323(13) .
N3 C8AA 1.514(12) .
C7AA C8 1.364(14) .
C7AA C8AA 1.499(13) .
C9AA C0BA 1.377(15) .
C9AA C14 1.385(16) .
C0BA C1BA 1.384(15) .
C0BA C3BA 1.511(13) .
C2BA C1BA 1.360(15) .
C3BA C4BA 1.328(17) .
C3BA C5BA 1.350(15) .
C5BA C7BA 1.409(16) .
C4BA C9 1.349(17) .
N6BA C7BA 1.321(17) .
N6BA C9 1.341(15) .
N6BA Pb1 2.601(8) 2_866
C0CA C9BA 1.385(18) .
C0CA C1CA 1.395(17) .
C10 N8BA 1.276(19) .
C10 C1CA 1.400(18) .
C9BA C3CA 1.351(17) .
N8BA C3CA 1.315(19) .
I0AA I1 2.9976(14) .
I1 I1AA 2.8364(14) .
